data_2003572
loop_
_publ_author_name
'Abram, S.'
'Abram, U.'
'Schulz-Lang, E.'
'Str\"ahle, J.'

_publ_section_title
;
 <i>trans</i>-Dichlorooxo(2-propoxido)bis(triphenylphosphine)rhenium(V)
;
_journal_issue 6
_journal_name_full 'Acta Crystallographica Section C'
_journal_page_first 1078
_journal_page_last 1080
_journal_paper_doi 10.1107/S0108270194013314
_journal_volume 51
_journal_year 1995
_chemical_formula_moiety 'C39 H37 Cl2 O2 P2 Re1'
_chemical_formula_sum 'C39 H37 Cl2 O2 P2 Re'
_chemical_formula_weight 856.73
_space_group_IT_number 2
_symmetry_cell_setting triclinic
_symmetry_space_group_name_Hall '-P 1'
_symmetry_space_group_name_H-M 'P -1'
_atom_type_scat_source IntTabIV
_cell_angle_alpha 109.71(2)
_cell_angle_beta 99.13(3)
_cell_angle_gamma 105.90(3)
_cell_formula_units_Z 2
_cell_length_a 9.594(5)
_cell_length_b 12.430(5)
_cell_length_c 16.893(9)
_cell_measurement_reflns_used 25
_cell_measurement_temperature 213(2)
_cell_measurement_theta_max 14
_cell_measurement_theta_min 8
_cell_volume 1752.4(16)
_diffrn_measurement_device 'Enraf-Nonius CAD-4'
_diffrn_measurement_method \w/2\q
_diffrn_radiation_type MoK\a
_diffrn_radiation_wavelength 0.71073
_diffrn_reflns_av_R_equivalents 0.0164
_diffrn_reflns_limit_h_max 12
_diffrn_reflns_limit_h_min -12
_diffrn_reflns_limit_k_max 15
_diffrn_reflns_limit_k_min -15
_diffrn_reflns_limit_l_max 21
_diffrn_reflns_limit_l_min 1
_diffrn_reflns_number 8360
_diffrn_reflns_theta_max 27
_diffrn_standards_decay_% 2.3
_diffrn_standards_interval_count 200
_diffrn_standards_number 3
_exptl_absorpt_coefficient_mu 3.754
_exptl_absorpt_correction_T_max 0.9996
_exptl_absorpt_correction_T_min 0.8959
_exptl_absorpt_correction_type 'empirical via \y scan'
_exptl_crystal_colour violet
_exptl_crystal_density_diffrn 1.624
_exptl_crystal_description column
_exptl_crystal_size_max 0.5
_exptl_crystal_size_mid 0.25
_exptl_crystal_size_min 0.2
_refine_diff_density_max 0.685
_refine_diff_density_min -0.638
_refine_ls_extinction_method none
_refine_ls_goodness_of_fit_obs 1.108
_refine_ls_hydrogen_treatment refall
_refine_ls_number_parameters 535
_refine_ls_number_reflns 7580
_refine_ls_R_factor_obs 0.0207
_refine_ls_shift/esd_max 0.000
_refine_ls_structure_factor_coef F^2^
_refine_ls_weighting_scheme
;
w = 1/[\s^2^(F~o~^2^) + (0.0282P)^2^ + 0.8269P]
where P = (F~o~^2^ + 2F~c~^2^)/3
;
_refine_ls_wR_factor_obs 0.0509
_reflns_number_observed 7115
_reflns_number_total 7580
_reflns_observed_criterion I>=2\s(I)
_cod_data_source_file jz1019.cif
_cod_data_source_block jz1019a
_cod_original_cell_volume 1753(2)
_cod_original_formula_sum 'C39 H37 Cl2 O2 P2 Re1'
_cod_database_code 2003572

loop_
_symmetry_equiv_pos_as_xyz
x,y,z
-x,-y,-z

loop_
_atom_site_label
_atom_site_fract_x
_atom_site_fract_y
_atom_site_fract_z
_atom_site_U_iso_or_equiv
Re .1676(1) .2282(1) .2465(1) .021(1)
P(1) .0812(1) .3838(1) .2092(1) .023(1)
P(2) .2258(1) .0603(1) .2807(1) .023(1)
Cl(1) .2112(1) .1485(1) .1053(1) .028(1)
Cl(2) .1559(1) .3231(1) .3941(1) .037(1)
O(1) -.0171(2) .1389(2) .2160(1) .029(1)
O(2) .3708(2) .3350(2) .2917(1) .031(1)
C(1) .4842(4) .4295(3) .3682(2) .053(1)
C(2) .5797(5) .3777(4) .4101(3) .074(1)
C(3) .5682(6) .5307(4) .3490(4) .094(2)
C(11) .0809(3) .5094(2) .3034(2) .028(1)
C(12) .1845(4) .6271(3) .3320(2) .038(1)
C(13) .1876(5) .7181(3) .4085(2) .052(1)
C(14) .0890(4) .6932(4) .4567(2) .051(1)
C(15) -.0134(4) .5771(3) .4282(2) .046(1)
C(16) -.0171(4) .4859(3) .3531(2) .037(1)
C(21) .1843(3) .4593(2) .1499(2) .027(1)
C(22) .3245(3) .4539(3) .1440(2) .035(1)
C(23) .4057(4) .5179(3) .1024(2) .044(1)
C(24) .3488(4) .5870(3) .0681(2) .047(1)
C(25) .2093(4) .5918(3) .0729(2) .046(1)
C(26) .1258(4) .5283(3) .1133(2) .039(1)
C(31) -.1128(3) .3098(2) .1393(2) .027(1)
C(32) -.1476(3) .2010(3) .0668(2) .032(1)
C(33) -.2926(4) .1390(3) .0126(2) .038(1)
C(34) -.4072(3) .1815(3) .0318(2) .039(1)
C(35) -.3748(3) .2887(3) .1029(2) .040(1)
C(36) -.2277(3) .3543(3) .1561(2) .034(1)
C(41) .2543(3) .0830(2) .3952(2) .028(1)
C(42) .1365(4) .0954(3) .4326(2) .036(1)
C(43) .1526(4) .1162(3) .5196(2) .045(1)
C(44) .2838(5) .1234(4) .5701(2) .053(1)
C(45) .4008(5) .1125(4) .5349(2) .054(1)
C(46) .3881(4) .0932(3) .4475(2) .039(1)
C(51) .3851(3) .0210(2) .2504(2) .027(1)
C(52) .4955(3) .1010(3) .2330(2) .034(1)
C(53) .6210(4) .0731(3) .2144(2) .043(1)
C(54) .6347(4) -.0349(3) .2125(2) .044(1)
C(55) .5232(4) -.1168(3) .2269(2) .040(1)
C(56) .3977(3) -.0899(3) .2456(2) .035(1)
C(61) .0652(3) -.0833(2) .2236(2) .027(1)
C(62) .0155(4) -.1603(3) .2645(2) .039(1)
C(63) -.1036(4) -.2703(3) .2185(3) .049(1)
C(64) -.1707(4) -.3039(3) .1316(3) .049(1)
C(65) -.1218(4) -.2290(3) .0899(2) .045(1)
C(66) -.0040(3) -.1182(3) .1360(2) .035(1)
H(1) .4309(4) .4624(3) .4100(2) .063
H(2A) .5170(5) .3121(4) .4206(3) .111
H(2B) .6469(5) .4401(4) .4646(3) .111
H(2C) .6374(5) .3474(4) .3722(3) .111
H(3A) .4990(6) .5595(4) .3220(4) .141
H(3B) .6257(6) .5032(4) .3100(4) .141
H(3C) .6352(6) .5959(4) .4025(4) .141
H(12) .2542(41) .6464(32) .2972(24) .047(10)
H(13) .2494(45) .7900(37) .4255(26) .054(11)
H(14) .1022(47) .7577(39) .5097(29) .068(13)
H(15) -.0858(50) .5579(38) .4625(29) .069(13)
H(16) -.0840(39) .4078(32) .3390(23) .040(9)
H(22) .3619(34) .4067(28) .1680(20) .029(8)
H(23) .4899(47) .5183(37) .0988(27) .059(12)
H(24) .4048(42) .6233(34) .0387(25) .051(11)
H(25) .1721(44) .6335(36) .0514(26) .054(11)
H(26) .0355(40) .5327(31) .1164(22) .040(9)
H(32) -.0742(43) .1757(34) .0566(25) .051(11)
H(33) -.3165(41) .0709(34) -.0301(25) .048(10)
H(34) -.5032(38) .1403(30) -.0039(22) .035(8)
H(35) -.4533(42) .3145(33) .1173(24) .049(10)
H(36) -.2081(35) .4307(29) .2072(21) .033(8)
H(42) .0452(43) .0851(33) .3970(25) .050(10)
H(43) .0692(41) .1279(32) .5392(24) .044(10)
H(44) .2988(43) .1421(34) .6304(26) .053(11)
H(45) .4957(49) .1198(38) .5694(28) .066(13)
H(46) .4678(38) .0874(29) .4244(22) .035(9)
H(52) .4811(34) .1757(28) .2316(20) .031(8)
H(53) .6899(44) .1218(35) .2027(26) .054(11)
H(54) .7136(39) -.0533(31) .1985(22) .039(9)
H(55) .5225(41) -.1853(34) .2234(24) .046(10)
H(56) .3231(37) -.1420(29) .2535(21) .033(8)
H(62) .0615(37) -.1396(30) .3205(23) .037(9)
H(63) -.1405(39) -.3159(32) .2432(23) .041(9)
H(64) -.2489(47) -.3811(38) .0997(27) .061(12)
H(65) -.1688(39) -.2487(32) .0345(24) .041(9)
H(66) .0312(48) -.0729(39) .1031(29) .069(13)

loop_
_geom_angle_atom_site_label_1
_geom_angle_atom_site_label_2
_geom_angle_atom_site_label_3
_geom_angle
_geom_angle_publ_flag
O(1) Re O(2) 174.25(9) yes
O(1) Re Cl(2) 90.38(8) yes
O(2) Re Cl(2) 83.88(7) yes
O(1) Re Cl(1) 96.59(8) yes
O(2) Re Cl(1) 89.16(7) yes
Cl(2) Re Cl(1) 173.03(3) yes
O(1) Re P(2) 86.66(7) yes
O(2) Re P(2) 93.53(7) yes
Cl(2) Re P(2) 90.12(4) yes
O(1) Re P(1) 87.51(7) yes
O(2) Re P(1) 92.21(7) yes
Cl(2) Re P(1) 89.34(4) yes
Cl(1) Re P(1) 91.26(4) yes
P(2) Re P(1) 174.14(2) yes
C(1) O(2) Re 145.3(2) yes
O(2) C(1) C(3) 111.6(4) yes
O(2) C(1) C(2) 110.5(3) yes
C(3) C(1) C(2) 114.2(4) yes
C(11) P(1) C(21) 103.64(13) no
C(11) P(1) C(31) 106.25(13) no
C(21) P(1) C(31) 104.63(13) no
C(11) P(1) Re 114.25(10) no
C(21) P(1) Re 117.81(9) no
C(31) P(1) Re 109.27(9) no
C(41) P(2) C(51) 105.17(13) no
C(41) P(2) C(61) 103.28(13) no
C(51) P(2) C(61) 103.96(13) no
C(41) P(2) Re 114.55(9) no
C(51) P(2) Re 118.14(9) no
C(61) P(2) Re 110.25(10) no
C(12) C(11) C(16) 118.6(3) no
C(12) C(11) P(1) 121.9(2) no
C(16) C(11) P(1) 119.2(2) no
C(13) C(12) C(11) 119.8(3) no
C(14) C(13) C(12) 120.8(4) no
C(15) C(14) C(13) 119.3(3) no
C(14) C(15) C(16) 120.6(3) no
C(15) C(16) C(11) 120.9(3) no
C(22) C(21) C(26) 119.2(3) no
C(22) C(21) P(1) 120.5(2) no
C(26) C(21) P(1) 120.2(2) no
C(21) C(22) C(23) 119.8(3) no
C(24) C(23) C(22) 120.7(3) no
C(23) C(24) C(25) 119.9(3) no
C(24) C(25) C(26) 120.6(3) no
C(25) C(26) C(21) 119.8(3) no
C(36) C(31) C(32) 118.6(3) no
C(36) C(31) P(1) 123.4(2) no
C(32) C(31) P(1) 117.9(2) no
C(33) C(32) C(31) 120.9(3) no
C(32) C(33) C(34) 120.1(3) no
C(35) C(34) C(33) 119.7(3) no
C(34) C(35) C(36) 120.6(3) no
C(31) C(36) C(35) 120.1(3) no
C(46) C(41) C(42) 118.8(3) no
C(46) C(41) P(2) 123.3(2) no
C(42) C(41) P(2) 117.8(2) no
C(43) C(42) C(41) 120.6(3) no
C(44) C(43) C(42) 120.1(3) no
C(43) C(44) C(45) 120.0(3) no
C(44) C(45) C(46) 120.9(3) no
C(41) C(46) C(45) 119.4(3) no
C(52) C(51) C(56) 119.3(3) no
C(52) C(51) P(2) 120.7(2) no
C(56) C(51) P(2) 120.0(2) no
C(51) C(52) C(53) 120.4(3) no
C(54) C(53) C(52) 119.9(3) no
C(53) C(54) C(55) 120.2(3) no
C(54) C(55) C(56) 120.4(3) no
C(55) C(56) C(51) 119.9(3) no
C(66) C(61) C(62) 119.2(3) no
C(66) C(61) P(2) 118.8(2) no
C(62) C(61) P(2) 121.9(2) no
C(61) C(62) C(63) 120.4(3) no
C(64) C(63) C(62) 119.8(3) no
C(63) C(64) C(65) 120.6(3) no
C(64) C(65) C(66) 119.9(3) no
C(61) C(66) C(65) 120.2(3) no

loop_
_geom_bond_atom_site_label_1
_geom_bond_atom_site_label_2
_geom_bond_distance
_geom_bond_publ_flag
Re O(1) 1.698(2) yes
Re O(2) 1.890(2) yes
Re Cl(2) 2.4071(14) yes
Re Cl(1) 2.4076(13) yes
Re P(2) 2.5201(11) yes
Re P(1) 2.5208(11) yes
O(2) C(1) 1.436(4) yes
C(1) C(3) 1.463(6) yes
C(1) C(2) 1.476(6) yes
P(1) C(11) 1.816(3) no
P(1) C(21) 1.818(3) no
P(1) C(31) 1.827(3) no
P(2) C(41) 1.822(3) no
P(2) C(51) 1.824(3) no
P(2) C(61) 1.830(3) no
C(11) C(12) 1.391(4) no
C(11) C(16) 1.393(4) no
C(12) C(13) 1.390(5) no
C(13) C(14) 1.381(6) no
C(14) C(15) 1.372(6) no
C(15) C(16) 1.375(4) no
C(21) C(22) 1.383(4) no
C(21) C(26) 1.394(4) no
C(22) C(23) 1.394(4) no
C(23) C(24) 1.365(5) no
C(24) C(25) 1.370(5) no
C(25) C(26) 1.387(5) no
C(31) C(36) 1.390(4) no
C(31) C(32) 1.394(4) no
C(32) C(33) 1.379(4) no
C(33) C(34) 1.381(5) no
C(34) C(35) 1.375(5) no
C(35) C(36) 1.391(4) no
C(41) C(46) 1.385(4) no
C(41) C(42) 1.400(4) no
C(42) C(43) 1.378(4) no
C(43) C(44) 1.366(5) no
C(44) C(45) 1.368(6) no
C(45) C(46) 1.393(5) no
C(51) C(52) 1.384(4) no
C(51) C(56) 1.392(4) no
C(52) C(53) 1.395(4) no
C(53) C(54) 1.374(5) no
C(54) C(55) 1.376(5) no
C(55) C(56) 1.389(4) no
C(61) C(66) 1.385(4) no
C(61) C(62) 1.387(4) no
C(62) C(63) 1.388(5) no
C(63) C(64) 1.371(5) no
C(64) C(65) 1.376(5) no
C(65) C(66) 1.388(4) no
